data_7227571
loop_
_publ_author_name
'August Ridenour, J.'
'Carter, Korey P.'
'Cahill, Christopher L.'

_publ_section_title
;
 RE-p-halobenzoic acid--terpyridine complexes, part III: structural and
 supramolecular trends in a series of p-iodobenzoic acid rare-earth hybrid
 materials
;
_journal_issue 8
_journal_name_full CrystEngComm
_journal_page_first 1190
_journal_paper_doi 10.1039/C6CE02356H
_journal_volume 19
_journal_year 2017
_chemical_formula_sum 'C72 H50 I6 N6 O14 Tb2'
_chemical_formula_weight 2302.42
_space_group_crystal_system triclinic
_space_group_IT_number 2
_space_group_name_Hall '-P 1'
_space_group_name_H-M_alt 'P -1'
_symmetry_cell_setting triclinic
_symmetry_Int_Tables_number 2
_symmetry_space_group_name_Hall '-P 1'
_symmetry_space_group_name_H-M 'P -1'
_atom_sites_solution_hydrogens mixed
_audit_creation_method SHELXL-2014/7
_audit_update_record
;
2016-11-03 deposited with the CCDC.
2017-01-30 downloaded from the CCDC.
;
_cell_angle_alpha 69.0230(10)
_cell_angle_beta 88.579(2)
_cell_angle_gamma 72.7520(10)
_cell_formula_units_Z 1
_cell_length_a 11.1954(7)
_cell_length_b 12.8463(8)
_cell_length_c 14.4794(8)
_cell_measurement_reflns_used 27465
_cell_measurement_temperature 293(2)
_cell_measurement_theta_max 47.058
_cell_measurement_theta_min 4.354
_cell_volume 1849.22(19)
_computing_cell_refinement 'SAINT, Bruker-AXS'
_computing_data_collection 'APEX, Bruker-AXS'
_computing_data_reduction 'SAINT, Bruker-AXS'
_computing_molecular_graphics 'WinGX (Farrugia, 2012)'
_computing_publication_material 'Crystal Maker (Palmer, 2009)'
_computing_structure_refinement 'SHELXL-2014/7 (Sheldrick, 2014)'
_computing_structure_solution 'Superflip (Chapuis, 2007)'
_diffrn_ambient_temperature 293(2)
_diffrn_measured_fraction_theta_full 1.000
_diffrn_measured_fraction_theta_max 0.969
_diffrn_measurement_device_type 'Bruker SMART APEXII'
_diffrn_measurement_method 'omega scans'
_diffrn_radiation_type MoK\a
_diffrn_radiation_wavelength 0.71073
_diffrn_reflns_av_R_equivalents 0.0349
_diffrn_reflns_av_unetI/netI 0.0459
_diffrn_reflns_Laue_measured_fraction_full 1.000
_diffrn_reflns_Laue_measured_fraction_max 0.969
_diffrn_reflns_limit_h_max 15
_diffrn_reflns_limit_h_min -15
_diffrn_reflns_limit_k_max 17
_diffrn_reflns_limit_k_min -17
_diffrn_reflns_limit_l_max 20
_diffrn_reflns_limit_l_min -19
_diffrn_reflns_number 27462
_diffrn_reflns_point_group_measured_fraction_full 1.000
_diffrn_reflns_point_group_measured_fraction_max 0.969
_diffrn_reflns_theta_full 25.500
_diffrn_reflns_theta_max 29.723
_diffrn_reflns_theta_min 1.512
_diffrn_source 'fine-focused sealed tube'
_diffrn_source_type Siemens
_exptl_absorpt_coefficient_mu 4.467
_exptl_absorpt_correction_T_max 0.7459
_exptl_absorpt_correction_T_min 0.6769
_exptl_absorpt_correction_type multi-scan
_exptl_absorpt_process_details 'SADABS, G. Sheldrick (2015)'
_exptl_crystal_colour Colorless
_exptl_crystal_density_diffrn 2.067
_exptl_crystal_description Plate
_exptl_crystal_F_000 1084
_exptl_crystal_recrystallization_method Hydrothermal
_exptl_crystal_size_max 0.224
_exptl_crystal_size_mid 0.193
_exptl_crystal_size_min 0.179
_refine_diff_density_max 1.761
_refine_diff_density_min -1.997
_refine_diff_density_rms 0.119
_refine_ls_extinction_method none
_refine_ls_goodness_of_fit_ref 1.034
_refine_ls_hydrogen_treatment mixed
_refine_ls_matrix_type full
_refine_ls_number_parameters 469
_refine_ls_number_reflns 10189
_refine_ls_number_restraints 2
_refine_ls_restrained_S_all 1.034
_refine_ls_R_factor_all 0.0581
_refine_ls_R_factor_gt 0.0407
_refine_ls_shift/su_max 0.002
_refine_ls_shift/su_mean 0.000
_refine_ls_structure_factor_coef Fsqd
_refine_ls_weighting_details 'w=1/[\s^2^(Fo^2^)+(0.0348P)^2^+1.8577P] where P=(Fo^2^+2Fc^2^)/3'
_refine_ls_weighting_scheme calc
_refine_ls_wR_factor_gt 0.0849
_refine_ls_wR_factor_ref 0.0930
_reflns_Friedel_coverage 0.000
_reflns_number_gt 7886
_reflns_number_total 10189
_reflns_threshold_expression 'I > 2\s(I)'
_cod_data_source_file c6ce02356h2.cif
_cod_data_source_block Complex_8
_cod_depositor_comments 'Adding full bibliography for 7227558--7227578.cif.'
_cod_database_code 7227571
_shelx_space_group_comment
;
The symmetry employed for this shelxl refinement is uniquely defined
by the following loop, which should always be used as a source of
symmetry information in preference to the above space-group names.
They are only intended as comments.
;
_shelx_estimated_absorpt_t_min 0.434
_shelx_estimated_absorpt_t_max 0.502

loop_
_space_group_symop_operation_xyz
'x, y, z'
'-x, -y, -z'

loop_
_atom_site_label
_atom_site_type_symbol
_atom_site_fract_x
_atom_site_fract_y
_atom_site_fract_z
_atom_site_U_iso_or_equiv
_atom_site_adp_type
_atom_site_occupancy
_atom_site_site_symmetry_order
_atom_site_calc_flag
_atom_site_refinement_flags_posn
_atom_site_refinement_flags_adp
_atom_site_refinement_flags_occupancy
_atom_site_disorder_assembly
_atom_site_disorder_group
C1 C 0.5996(5) 0.7780(5) 0.3383(4) 0.0614(15) Uani 1 1 d . . . . .
H1 H 0.6353 0.6977 0.3542 0.074 Uiso 1 1 calc R U . . .
C2 C 0.4991(6) 0.8373(7) 0.2666(5) 0.084(2) Uani 1 1 d . . . . .
H2 H 0.4667 0.7976 0.2361 0.100 Uiso 1 1 calc R U . . .
C3 C 0.4490(6) 0.9547(7) 0.2416(5) 0.088(2) Uani 1 1 d . . . . .
H3 H 0.3841 0.9972 0.1912 0.105 Uiso 1 1 calc R U . . .
C4 C 0.4945(5) 1.0109(5) 0.2912(5) 0.0734(18) Uani 1 1 d . . . . .
H4 H 0.4593 1.0911 0.2758 0.088 Uiso 1 1 calc R U . . .
C5 C 0.5944(4) 0.9454(4) 0.3649(4) 0.0443(11) Uani 1 1 d . . . . .
C6 C 0.6451(4) 0.9960(4) 0.4250(3) 0.0416(10) Uani 1 1 d . . . . .
C7 C 0.5787(5) 1.1064(4) 0.4271(4) 0.0540(13) Uani 1 1 d . . . . .
H7 H 0.5029 1.1502 0.3885 0.065 Uiso 1 1 calc R U . . .
C8 C 0.6276(5) 1.1486(4) 0.4870(5) 0.0639(16) Uani 1 1 d . . . . .
H8 H 0.5843 1.2210 0.4902 0.077 Uiso 1 1 calc R U . . .
C9 C 0.7408(5) 1.0836(4) 0.5423(4) 0.0520(13) Uani 1 1 d . . . . .
H9 H 0.7752 1.1119 0.5825 0.062 Uiso 1 1 calc R U . . .
C10 C 0.8036(4) 0.9744(3) 0.5374(3) 0.0378(10) Uani 1 1 d . . . . .
C11 C 0.9278(4) 0.9031(3) 0.5910(3) 0.0348(9) Uani 1 1 d . . . . .
C12 C 0.9926(5) 0.9449(4) 0.6422(4) 0.0460(11) Uani 1 1 d . . . . .
H12 H 0.9564 1.0184 0.6457 0.055 Uiso 1 1 calc R U . . .
C13 C 1.1099(5) 0.8780(5) 0.6876(4) 0.0521(13) Uani 1 1 d . . . . .
H13 H 1.1539 0.9057 0.7222 0.063 Uiso 1 1 calc R U . . .
C14 C 1.1620(5) 0.7704(5) 0.6821(4) 0.0501(12) Uani 1 1 d . . . . .
H14 H 1.2418 0.7235 0.7126 0.060 Uiso 1 1 calc R U . . .
C15 C 1.0931(4) 0.7329(4) 0.6299(4) 0.0487(12) Uani 1 1 d . . . . .
H15 H 1.1287 0.6597 0.6255 0.058 Uiso 1 1 calc R U . . .
C16 C 0.6895(4) 0.6422(4) 0.6266(3) 0.0384(10) Uani 1 1 d . . . . .
C17 C 0.6005(4) 0.5983(4) 0.6977(3) 0.0371(10) Uani 1 1 d . . . . .
C18 C 0.5243(4) 0.5424(4) 0.6731(4) 0.0466(11) Uani 1 1 d . . . . .
H18 H 0.5318 0.5294 0.6138 0.056 Uiso 1 1 calc R U . . .
C19 C 0.4378(5) 0.5062(5) 0.7356(4) 0.0522(12) Uani 1 1 d . . . . .
H19 H 0.3861 0.4698 0.7184 0.063 Uiso 1 1 calc R U . . .
C20 C 0.4289(4) 0.5243(5) 0.8233(4) 0.0524(13) Uani 1 1 d . . . . .
C21 C 0.5039(5) 0.5792(5) 0.8503(4) 0.0545(13) Uani 1 1 d . . . . .
H21 H 0.4970 0.5909 0.9102 0.065 Uiso 1 1 calc R U . . .
C22 C 0.5895(5) 0.6164(4) 0.7860(4) 0.0477(11) Uani 1 1 d . . . . .
H22 H 0.6400 0.6539 0.8028 0.057 Uiso 1 1 calc R U . . .
C23 C 1.0146(4) 0.7901(4) 0.3385(3) 0.0377(10) Uani 1 1 d . . . . .
C24 C 1.0900(4) 0.8088(4) 0.2503(3) 0.0372(9) Uani 1 1 d . . . . .
C25 C 1.1923(5) 0.7191(4) 0.2450(4) 0.0495(12) Uani 1 1 d . . . . .
H25 H 1.2158 0.6471 0.2976 0.059 Uiso 1 1 calc R U . . .
C26 C 1.2593(5) 0.7349(5) 0.1632(4) 0.0590(14) Uani 1 1 d . . . . .
H26 H 1.3259 0.6733 0.1594 0.071 Uiso 1 1 calc R U . . .
C27 C 1.2275(5) 0.8423(5) 0.0868(4) 0.0568(14) Uani 1 1 d . . . . .
C28 C 1.1265(6) 0.9337(5) 0.0897(4) 0.0634(15) Uani 1 1 d . . . . .
H28 H 1.1054 1.0063 0.0380 0.076 Uiso 1 1 calc R U . . .
C29 C 1.0571(5) 0.9148(4) 0.1719(4) 0.0514(12) Uani 1 1 d . . . . .
H29 H 0.9873 0.9749 0.1738 0.062 Uiso 1 1 calc R U . . .
C30 C 1.0580(4) 0.4480(3) 0.6522(3) 0.0314(8) Uani 1 1 d . . . . .
C31 C 1.0634(4) 0.3965(3) 0.7634(3) 0.0315(8) Uani 1 1 d . . . . .
C32 C 0.9847(4) 0.4571(4) 0.8145(3) 0.0431(11) Uani 1 1 d . . . . .
H32 H 0.9262 0.5292 0.7795 0.052 Uiso 1 1 calc R U . . .
C33 C 0.9919(5) 0.4120(4) 0.9168(4) 0.0498(12) Uani 1 1 d . . . . .
H33 H 0.9380 0.4529 0.9508 0.060 Uiso 1 1 calc R U . . .
C34 C 1.0811(5) 0.3044(4) 0.9686(3) 0.0488(12) Uani 1 1 d . . . . .
C35 C 1.1560(5) 0.2418(4) 0.9184(4) 0.0515(13) Uani 1 1 d . . . . .
H35 H 1.2131 0.1687 0.9531 0.062 Uiso 1 1 calc R U . . .
C36 C 1.1466(5) 0.2877(4) 0.8158(3) 0.0457(11) Uani 1 1 d . . . . .
H36 H 1.1970 0.2447 0.7817 0.055 Uiso 1 1 calc R U . . .
N1 N 0.6479(3) 0.8300(3) 0.3858(3) 0.0441(9) Uani 1 1 d . . . . .
N2 N 0.7542(3) 0.9310(3) 0.4804(3) 0.0357(8) Uani 1 1 d . . . . .
N3 N 0.9780(3) 0.7962(3) 0.5853(3) 0.0377(8) Uani 1 1 d . . . . .
O1 O 0.7124(3) 0.6070(3) 0.5552(2) 0.0485(8) Uani 1 1 d . . . . .
O2 O 0.7375(3) 0.7149(3) 0.6371(2) 0.0420(7) Uani 1 1 d . . . . .
O3 O 1.0634(3) 0.7085(3) 0.4196(2) 0.0496(8) Uani 1 1 d . . . . .
O4 O 0.9030(3) 0.8536(3) 0.3304(2) 0.0428(7) Uani 1 1 d . . . . .
O5 O 0.8699(3) 0.6117(3) 0.3905(2) 0.0402(7) Uani 1 1 d . . . . .
O6 O 0.9847(3) 0.5492(2) 0.6092(2) 0.0432(7) Uani 1 1 d . . . . .
OW1 O 0.6877(5) 0.4222(6) 0.4934(4) 0.0870(15) Uani 1 1 d D . . . .
I1 I 0.29508(4) 0.47158(6) 0.91720(3) 0.09558(19) Uani 1 1 d . . . . .
I2 I 1.33042(6) 0.86946(6) -0.03827(4) 0.1101(2) Uani 1 1 d . . . . .
I3A I 1.1173(4) 0.2448(4) 1.1269(3) 0.0671(8) Uani 0.60(3) 1 d . . P A 1
I3B I 1.081(2) 0.2379(5) 1.1186(6) 0.092(3) Uani 0.40(3) 1 d . . P A 2
Tb1 Tb 0.85992(2) 0.71787(2) 0.49084(2) 0.03110(6) Uani 1 1 d . . . . .
HW1A H 0.689(7) 0.486(3) 0.492(6) 0.10(3) Uiso 1 1 d D . . . .
HW1B H 0.756(5) 0.374(7) 0.518(7) 0.16(4) Uiso 1 1 d D . . . .

loop_
_atom_site_aniso_label
_atom_site_aniso_U_11
_atom_site_aniso_U_22
_atom_site_aniso_U_33
_atom_site_aniso_U_23
_atom_site_aniso_U_13
_atom_site_aniso_U_12
C1 0.048(3) 0.064(4) 0.072(4) -0.035(3) -0.010(3) -0.002(3)
C2 0.063(4) 0.098(5) 0.089(5) -0.048(4) -0.021(4) -0.004(4)
C3 0.063(4) 0.094(5) 0.083(5) -0.025(4) -0.031(4) 0.004(4)
C4 0.055(3) 0.057(4) 0.077(4) -0.010(3) -0.023(3) 0.012(3)
C5 0.039(2) 0.038(2) 0.045(3) -0.011(2) 0.005(2) -0.002(2)
C6 0.035(2) 0.031(2) 0.043(3) -0.0042(19) 0.0067(19) -0.0001(18)
C7 0.045(3) 0.035(3) 0.063(3) -0.009(2) 0.008(2) 0.005(2)
C8 0.063(3) 0.034(3) 0.082(4) -0.021(3) 0.020(3) 0.004(2)
C9 0.062(3) 0.036(2) 0.056(3) -0.020(2) 0.015(3) -0.009(2)
C10 0.045(2) 0.024(2) 0.040(2) -0.0109(18) 0.0161(19) -0.0063(18)
C11 0.045(2) 0.028(2) 0.031(2) -0.0110(17) 0.0135(18) -0.0115(18)
C12 0.057(3) 0.041(3) 0.047(3) -0.024(2) 0.008(2) -0.014(2)
C13 0.068(4) 0.058(3) 0.044(3) -0.025(2) 0.009(3) -0.031(3)
C14 0.049(3) 0.054(3) 0.047(3) -0.017(2) 0.001(2) -0.017(2)
C15 0.041(3) 0.041(3) 0.062(3) -0.021(2) 0.003(2) -0.006(2)
C16 0.030(2) 0.031(2) 0.042(3) -0.0084(19) -0.0007(18) 0.0016(17)
C17 0.034(2) 0.029(2) 0.040(2) -0.0080(18) 0.0026(18) -0.0029(17)
C18 0.045(3) 0.049(3) 0.047(3) -0.023(2) 0.003(2) -0.010(2)
C19 0.047(3) 0.055(3) 0.057(3) -0.020(3) 0.007(2) -0.021(2)
C20 0.037(3) 0.062(3) 0.052(3) -0.011(3) 0.006(2) -0.018(2)
C21 0.050(3) 0.070(4) 0.048(3) -0.026(3) 0.009(2) -0.022(3)
C22 0.047(3) 0.057(3) 0.045(3) -0.020(2) 0.006(2) -0.024(2)
C23 0.043(2) 0.036(2) 0.038(2) -0.0151(19) 0.0063(19) -0.0143(19)
C24 0.038(2) 0.036(2) 0.041(2) -0.019(2) 0.0079(19) -0.0115(18)
C25 0.047(3) 0.044(3) 0.049(3) -0.013(2) 0.007(2) -0.006(2)
C26 0.053(3) 0.062(3) 0.050(3) -0.020(3) 0.016(2) -0.003(3)
C27 0.055(3) 0.071(4) 0.047(3) -0.024(3) 0.020(2) -0.021(3)
C28 0.081(4) 0.052(3) 0.049(3) -0.013(3) 0.022(3) -0.017(3)
C29 0.059(3) 0.042(3) 0.049(3) -0.018(2) 0.015(2) -0.010(2)
C30 0.035(2) 0.0255(19) 0.034(2) -0.0108(17) -0.0017(17) -0.0084(16)
C31 0.034(2) 0.028(2) 0.034(2) -0.0135(17) 0.0009(17) -0.0081(16)
C32 0.039(2) 0.039(2) 0.044(3) -0.014(2) 0.006(2) -0.0027(19)
C33 0.048(3) 0.050(3) 0.044(3) -0.020(2) 0.016(2) -0.002(2)
C34 0.073(3) 0.041(3) 0.030(2) -0.006(2) 0.014(2) -0.023(2)
C35 0.073(3) 0.031(2) 0.036(3) -0.006(2) 0.002(2) -0.003(2)
C36 0.059(3) 0.034(2) 0.038(3) -0.015(2) 0.004(2) -0.002(2)
N1 0.037(2) 0.044(2) 0.046(2) -0.0173(18) 0.0000(17) -0.0025(17)
N2 0.0375(19) 0.0266(17) 0.0361(19) -0.0083(15) 0.0100(15) -0.0045(14)
N3 0.042(2) 0.0305(18) 0.041(2) -0.0161(16) 0.0045(16) -0.0072(15)
O1 0.055(2) 0.051(2) 0.049(2) -0.0277(16) 0.0153(16) -0.0201(16)
O2 0.0457(18) 0.0349(16) 0.0470(19) -0.0162(14) 0.0119(14) -0.0135(14)
O3 0.0428(18) 0.056(2) 0.0389(18) -0.0116(16) 0.0063(14) -0.0072(16)
O4 0.0424(18) 0.0338(16) 0.0446(18) -0.0123(14) 0.0103(14) -0.0043(14)
O5 0.0488(18) 0.0342(16) 0.0337(16) -0.0166(13) 0.0026(13) -0.0022(13)
O6 0.0533(19) 0.0284(15) 0.0378(17) -0.0102(13) -0.0040(14) 0.0000(14)
OW1 0.074(3) 0.095(4) 0.095(4) -0.057(3) -0.019(3) -0.001(3)
I1 0.0731(3) 0.1572(5) 0.0656(3) -0.0236(3) 0.0202(2) -0.0711(3)
I2 0.1065(4) 0.1308(5) 0.0718(3) -0.0263(3) 0.0530(3) -0.0232(4)
I3A 0.0938(18) 0.0615(10) 0.0307(5) -0.0059(5) 0.0097(8) -0.0162(8)
I3B 0.169(7) 0.0652(10) 0.0325(14) -0.0109(9) 0.035(2) -0.032(2)
Tb1 0.03350(11) 0.02503(10) 0.03012(11) -0.01083(8) 0.00334(8) -0.00156(7)

loop_
_atom_type_symbol
_atom_type_description
_atom_type_scat_dispersion_real
_atom_type_scat_dispersion_imag
_atom_type_scat_source
C C 0.0033 0.0016 'International Tables Vol C Tables 4.2.6.8 and 6.1.1.4'
H H 0.0000 0.0000 'International Tables Vol C Tables 4.2.6.8 and 6.1.1.4'
N N 0.0061 0.0033 'International Tables Vol C Tables 4.2.6.8 and 6.1.1.4'
O O 0.0106 0.0060 'International Tables Vol C Tables 4.2.6.8 and 6.1.1.4'
I I -0.4742 1.8119 'International Tables Vol C Tables 4.2.6.8 and 6.1.1.4'
Tb Tb -0.1723 4.1537 'International Tables Vol C Tables 4.2.6.8 and 6.1.1.4'

loop_
_geom_angle_atom_site_label_1
_geom_angle_atom_site_label_2
_geom_angle_atom_site_label_3
_geom_angle
_geom_angle_site_symmetry_1
_geom_angle_site_symmetry_3
N1 C1 C2 123.2(6) . .
N1 C1 H1 118.4 . .
C2 C1 H1 118.4 . .
C3 C2 C1 118.4(6) . .
C3 C2 H2 120.8 . .
C1 C2 H2 120.8 . .
C2 C3 C4 119.9(6) . .
C2 C3 H3 120.1 . .
C4 C3 H3 120.1 . .
C3 C4 C5 118.9(6) . .
C3 C4 H4 120.5 . .
C5 C4 H4 120.5 . .
N1 C5 C4 120.8(5) . .
N1 C5 C6 116.2(4) . .
C4 C5 C6 123.0(5) . .
N2 C6 C7 121.6(5) . .
N2 C6 C5 117.5(4) . .
C7 C6 C5 120.8(4) . .
C8 C7 C6 118.9(5) . .
C8 C7 H7 120.6 . .
C6 C7 H7 120.6 . .
C7 C8 C9 119.8(5) . .
C7 C8 H8 120.1 . .
C9 C8 H8 120.1 . .
C8 C9 C10 119.2(5) . .
C8 C9 H9 120.4 . .
C10 C9 H9 120.4 . .
N2 C10 C9 121.3(4) . .
N2 C10 C11 116.9(4) . .
C9 C10 C11 121.8(4) . .
N3 C11 C12 121.2(4) . .
N3 C11 C10 117.2(4) . .
C12 C11 C10 121.6(4) . .
C13 C12 C11 119.8(4) . .
C13 C12 H12 120.1 . .
C11 C12 H12 120.1 . .
C14 C13 C12 119.7(5) . .
C14 C13 H13 120.2 . .
C12 C13 H13 120.2 . .
C13 C14 C15 118.1(5) . .
C13 C14 H14 120.9 . .
C15 C14 H14 120.9 . .
N3 C15 C14 123.4(5) . .
N3 C15 H15 118.3 . .
C14 C15 H15 118.3 . .
O2 C16 O1 121.3(4) . .
O2 C16 C17 120.3(4) . .
O1 C16 C17 118.5(4) . .
O2 C16 Tb1 61.6(2) . .
O1 C16 Tb1 59.7(2) . .
C17 C16 Tb1 178.0(3) . .
C22 C17 C18 119.2(4) . .
C22 C17 C16 120.7(4) . .
C18 C17 C16 120.0(4) . .
C19 C18 C17 120.8(5) . .
C19 C18 H18 119.6 . .
C17 C18 H18 119.6 . .
C20 C19 C18 119.1(5) . .
C20 C19 H19 120.5 . .
C18 C19 H19 120.5 . .
C19 C20 C21 121.6(5) . .
C19 C20 I1 119.0(4) . .
C21 C20 I1 119.4(4) . .
C22 C21 C20 118.6(5) . .
C22 C21 H21 120.7 . .
C20 C21 H21 120.7 . .
C17 C22 C21 120.7(5) . .
C17 C22 H22 119.6 . .
C21 C22 H22 119.6 . .
O4 C23 O3 120.7(4) . .
O4 C23 C24 119.9(4) . .
O3 C23 C24 119.3(4) . .
O4 C23 Tb1 61.6(2) . .
O3 C23 Tb1 60.4(2) . .
C24 C23 Tb1 167.2(3) . .
C29 C24 C25 118.7(4) . .
C29 C24 C23 120.6(4) . .
C25 C24 C23 120.8(4) . .
C26 C25 C24 120.9(5) . .
C26 C25 H25 119.6 . .
C24 C25 H25 119.6 . .
C25 C26 C27 119.7(5) . .
C25 C26 H26 120.2 . .
C27 C26 H26 120.2 . .
C26 C27 C28 121.0(5) . .
C26 C27 I2 120.4(4) . .
C28 C27 I2 118.6(4) . .
C27 C28 C29 118.5(5) . .
C27 C28 H28 120.7 . .
C29 C28 H28 120.7 . .
C24 C29 C28 121.2(5) . .
C24 C29 H29 119.4 . .
C28 C29 H29 119.4 . .
O6 C30 O5 124.7(4) . 2_766
O6 C30 C31 117.5(4) . .
O5 C30 C31 117.8(3) 2_766 .
C36 C31 C32 119.2(4) . .
C36 C31 C30 120.4(4) . .
C32 C31 C30 120.4(4) . .
C33 C32 C31 120.8(4) . .
C33 C32 H32 119.6 . .
C31 C32 H32 119.6 . .
C32 C33 C34 119.2(4) . .
C32 C33 H33 120.4 . .
C34 C33 H33 120.4 . .
C35 C34 C33 120.3(4) . .
C35 C34 I3B 121.9(5) . .
C33 C34 I3B 117.4(5) . .
C35 C34 I3A 118.9(4) . .
C33 C34 I3A 120.3(4) . .
C34 C35 C36 119.7(4) . .
C34 C35 H35 120.2 . .
C36 C35 H35 120.2 . .
C31 C36 C35 120.8(4) . .
C31 C36 H36 119.6 . .
C35 C36 H36 119.6 . .
C1 N1 C5 118.6(4) . .
C1 N1 Tb1 119.3(3) . .
C5 N1 Tb1 121.3(3) . .
C6 N2 C10 119.2(4) . .
C6 N2 Tb1 120.6(3) . .
C10 N2 Tb1 120.0(3) . .
C15 N3 C11 117.7(4) . .
C15 N3 Tb1 120.6(3) . .
C11 N3 Tb1 121.6(3) . .
C16 O1 Tb1 93.8(3) . .
C16 O2 Tb1 92.0(3) . .
C23 O3 Tb1 93.3(3) . .
C23 O4 Tb1 92.1(3) . .
C30 O5 Tb1 144.6(3) 2_766 .
C30 O6 Tb1 163.0(3) . .
HW1A OW1 HW1B 108(9) . .
O6 Tb1 O5 87.52(10) . .
O6 Tb1 O1 77.53(12) . .
O5 Tb1 O1 75.88(11) . .
O6 Tb1 O3 80.30(11) . .
O5 Tb1 O3 74.97(11) . .
O1 Tb1 O3 143.85(11) . .
O6 Tb1 O2 79.79(11) . .
O5 Tb1 O2 128.69(11) . .
O1 Tb1 O2 52.88(10) . .
O3 Tb1 O2 147.96(11) . .
O6 Tb1 O4 132.54(11) . .
O5 Tb1 O4 78.77(10) . .
O1 Tb1 O4 139.34(11) . .
O3 Tb1 O4 52.31(10) . .
O2 Tb1 O4 142.24(10) . .
O6 Tb1 N3 77.75(11) . .
O5 Tb1 N3 147.48(11) . .
O1 Tb1 N3 127.31(11) . .
O3 Tb1 N3 74.06(11) . .
O2 Tb1 N3 77.35(11) . .
O4 Tb1 N3 90.01(11) . .
O6 Tb1 N1 148.36(13) . .
O5 Tb1 N1 79.65(11) . .
O1 Tb1 N1 71.35(12) . .
O3 Tb1 N1 122.96(12) . .
O2 Tb1 N1 85.89(12) . .
O4 Tb1 N1 73.21(11) . .
N3 Tb1 N1 126.39(12) . .
O6 Tb1 N2 135.16(11) . .
O5 Tb1 N2 137.31(11) . .
O1 Tb1 N2 108.00(11) . .
O3 Tb1 N2 107.89(11) . .
O2 Tb1 N2 70.82(10) . .
O4 Tb1 N2 71.69(10) . .
N3 Tb1 N2 63.50(11) . .
N1 Tb1 N2 62.89(12) . .
O6 Tb1 C16 76.63(12) . .
O5 Tb1 C16 102.26(12) . .
O1 Tb1 C16 26.46(12) . .
O3 Tb1 C16 156.88(11) . .
O2 Tb1 C16 26.44(11) . .
O4 Tb1 C16 150.57(11) . .
N3 Tb1 C16 102.26(13) . .
N1 Tb1 C16 78.03(12) . .
N2 Tb1 C16 89.84(11) . .
O6 Tb1 C23 106.30(12) . .
O5 Tb1 C23 72.27(12) . .
O1 Tb1 C23 147.65(11) . .
O3 Tb1 C23 26.37(11) . .
O2 Tb1 C23 158.90(11) . .
O4 Tb1 C23 26.27(11) . .
N3 Tb1 C23 84.16(12) . .
N1 Tb1 C23 97.19(13) . .
N2 Tb1 C23 91.93(12) . .
C16 Tb1 C23 173.45(13) . .

loop_
_geom_bond_atom_site_label_1
_geom_bond_atom_site_label_2
_geom_bond_distance
_geom_bond_site_symmetry_2
C1 N1 1.332(6) .
C1 C2 1.382(8) .
C1 H1 0.9300 .
C2 C3 1.356(9) .
C2 H2 0.9300 .
C3 C4 1.380(9) .
C3 H3 0.9300 .
C4 C5 1.399(7) .
C4 H4 0.9300 .
C5 N1 1.346(6) .
C5 C6 1.466(7) .
C6 N2 1.341(5) .
C6 C7 1.402(6) .
C7 C8 1.373(8) .
C7 H7 0.9300 .
C8 C9 1.374(8) .
C8 H8 0.9300 .
C9 C10 1.397(6) .
C9 H9 0.9300 .
C10 N2 1.353(6) .
C10 C11 1.471(6) .
C11 N3 1.353(5) .
C11 C12 1.380(6) .
C12 C13 1.366(7) .
C12 H12 0.9300 .
C13 C14 1.362(7) .
C13 H13 0.9300 .
C14 C15 1.383(7) .
C14 H14 0.9300 .
C15 N3 1.335(6) .
C15 H15 0.9300 .
C16 O2 1.260(5) .
C16 O1 1.263(5) .
C16 C17 1.496(6) .
C16 Tb1 2.828(5) .
C17 C22 1.376(6) .
C17 C18 1.389(6) .
C18 C19 1.377(7) .
C18 H18 0.9300 .
C19 C20 1.366(7) .
C19 H19 0.9300 .
C20 C21 1.386(7) .
C20 I1 2.096(5) .
C21 C22 1.386(7) .
C21 H21 0.9300 .
C22 H22 0.9300 .
C23 O4 1.254(5) .
C23 O3 1.260(5) .
C23 C24 1.500(6) .
C23 Tb1 2.832(4) .
C24 C29 1.377(6) .
C24 C25 1.387(6) .
C25 C26 1.372(7) .
C25 H25 0.9300 .
C26 C27 1.374(8) .
C26 H26 0.9300 .
C27 C28 1.380(8) .
C27 I2 2.101(5) .
C28 C29 1.391(7) .
C28 H28 0.9300 .
C29 H29 0.9300 .
C30 O6 1.251(5) .
C30 O5 1.254(5) 2_766
C30 C31 1.501(6) .
C31 C36 1.378(6) .
C31 C32 1.379(6) .
C32 C33 1.378(6) .
C32 H32 0.9300 .
C33 C34 1.396(7) .
C33 H33 0.9300 .
C34 C35 1.366(7) .
C34 I3B 2.029(8) .
C34 I3A 2.147(6) .
C35 C36 1.382(6) .
C35 H35 0.9300 .
C36 H36 0.9300 .
N1 Tb1 2.570(4) .
N2 Tb1 2.590(3) .
N3 Tb1 2.548(4) .
O1 Tb1 2.448(3) .
O2 Tb1 2.489(3) .
O3 Tb1 2.466(3) .
O4 Tb1 2.493(3) .
O5 C30 1.254(5) 2_766
O5 Tb1 2.302(3) .
O6 Tb1 2.291(3) .
OW1 HW1A 0.820(10) .
OW1 HW1B 0.819(10) .
